data_4502502
loop_
_publ_author_name
'Feng, Xing'
'Du, Hao'
'Chen, Kai'
'Xiao, Xin'
'Luo, Shi-Xia'
'Xue, Sai-Feng'
'Zhang, Yun-Qian'
'Zhu, Qian-Jiang'
'Tao, Zhu'
'Zhang, Xiao-Yi'
'Wei, Gang'

_publ_section_title
;
 Design and Synthesis of Self-assembly Supramolecular Entities Based on
 Noncovalent Interaction of Cucurbit[5]uril, Metal Ions, and
 Hydroxybenzene or Its Derivatives
;
_journal_issue 7
_journal_name_full 'Crystal Growth &amp; Design'
_journal_page_first 2901
_journal_paper_doi 10.1021/cg901309b
_journal_volume 10
_journal_year 2010
_chemical_absolute_configuration unk
_chemical_formula_sum 'C42 H62 Br2 K2 N20 O24'
_chemical_formula_weight 1469.14
_chemical_name_systematic
;
 ?
;
_space_group_IT_number 19
_symmetry_cell_setting orthorhombic
_symmetry_space_group_name_Hall 'P 2ac 2ab'
_symmetry_space_group_name_H-M 'P 21 21 21'
_atom_sites_solution_hydrogens geom
_atom_sites_solution_primary direct
_atom_sites_solution_secondary difmap
_audit_creation_method SHELXL-97
_cell_angle_alpha 90.00
_cell_angle_beta 90.00
_cell_angle_gamma 90.00
_cell_formula_units_Z 4
_cell_length_a 11.8668(9)
_cell_length_b 15.8040(11)
_cell_length_c 30.323(2)
_cell_measurement_temperature 223(2)
_cell_volume 5686.9(7)
_computing_cell_refinement 'SAINT (Bruker, 2005)'
_computing_data_collection 'APEX2 (Bruker, 2005)'
_computing_data_reduction SAINT
_computing_structure_refinement 'SHELXL97 (Sheldrick, 2008)'
_computing_structure_solution 'SHELXS97 (Sheldrick, 2008)'
_diffrn_ambient_temperature 223(2)
_diffrn_measured_fraction_theta_full 0.999
_diffrn_measured_fraction_theta_max 0.999
_diffrn_measurement_device_type 'Bruker Apex2 CCD Detector'
_diffrn_measurement_method '\f and \w scan'
_diffrn_radiation_monochromator graphite
_diffrn_radiation_source 'fine-focus sealed tube'
_diffrn_radiation_type MoK\a
_diffrn_radiation_wavelength 0.71073
_diffrn_reflns_av_R_equivalents 0.0556
_diffrn_reflns_av_sigmaI/netI 0.0534
_diffrn_reflns_limit_h_max 14
_diffrn_reflns_limit_h_min -14
_diffrn_reflns_limit_k_max 19
_diffrn_reflns_limit_k_min -19
_diffrn_reflns_limit_l_max 37
_diffrn_reflns_limit_l_min -37
_diffrn_reflns_number 63443
_diffrn_reflns_theta_full 26.00
_diffrn_reflns_theta_max 26.00
_diffrn_reflns_theta_min 1.34
_exptl_absorpt_coefficient_mu 1.674
_exptl_absorpt_correction_T_max 0.7874
_exptl_absorpt_correction_T_min 0.7097
_exptl_absorpt_correction_type multi-scan
_exptl_absorpt_process_details 'SADABS (Bruker, 2005)'
_exptl_crystal_colour colorless
_exptl_crystal_density_diffrn 1.716
_exptl_crystal_density_method 'not measured'
_exptl_crystal_description prism
_exptl_crystal_F_000 3016
_exptl_crystal_size_max 0.22
_exptl_crystal_size_mid 0.18
_exptl_crystal_size_min 0.15
_refine_diff_density_max 0.932
_refine_diff_density_min -0.360
_refine_diff_density_rms 0.085
_refine_ls_abs_structure_details 'Flack H D (1983), Acta Cryst. A39, 876-881'
_refine_ls_abs_structure_Flack -0.006(11)
_refine_ls_extinction_method none
_refine_ls_goodness_of_fit_ref 1.024
_refine_ls_hydrogen_treatment constr
_refine_ls_matrix_type full
_refine_ls_number_parameters 822
_refine_ls_number_reflns 11113
_refine_ls_number_restraints 3
_refine_ls_restrained_S_all 1.041
_refine_ls_R_factor_all 0.0696
_refine_ls_R_factor_gt 0.0514
_refine_ls_shift/su_max 0.002
_refine_ls_shift/su_mean 0.000
_refine_ls_structure_factor_coef Fsqd
_refine_ls_weighting_details 'calc w=1/[\s^2^(Fo^2^)+(0.0762P)^2^+7.5927P] where P=(Fo^2^+2Fc^2^)/3'
_refine_ls_weighting_scheme calc
_refine_ls_wR_factor_gt 0.1316
_refine_ls_wR_factor_ref 0.1445
_reflns_number_gt 8977
_reflns_number_total 11113
_reflns_threshold_expression >2sigma(I)
_cod_data_source_file cg901309b_si_001.cif
_cod_data_source_block complex_E
_cod_depositor_comments
;
The following automatic conversions were performed:

'_symmetry_cell_setting' value 'Orthorhombic' changed to
'orthorhombic' according to
/home/saulius/struct/CIF-dictionaries/cif_core.dic dictionary named
'cif_core.dic' version 2.4.2 from 2011-04-26.

Automatic conversion script
Id: cif_fix_values 1715 2011-07-08 13:25:40Z adriana 
;
_cod_original_sg_symbol_H-M 'p 21 21 21'
_cod_database_code 4502502

loop_
_symmetry_equiv_pos_as_xyz
'x, y, z'
'-x+1/2, -y, z+1/2'
'x+1/2, -y+1/2, -z'
'-x, y+1/2, -z+1/2'

loop_
_atom_site_label
_atom_site_type_symbol
_atom_site_fract_x
_atom_site_fract_y
_atom_site_fract_z
_atom_site_U_iso_or_equiv
_atom_site_adp_type
_atom_site_occupancy
_atom_site_symmetry_multiplicity
_atom_site_calc_flag
_atom_site_refinement_flags
_atom_site_disorder_assembly
_atom_site_disorder_group
O1W O 0.2997(4) -0.0839(3) 0.57377(14) 0.0495(11) Uani 1 1 d D . .
H1WA H 0.3303 -0.0677 0.5900 0.059 Uiso 1 1 d RD . .
H1WB H 0.2782 -0.1195 0.5902 0.059 Uiso 1 1 d RD . .
O2W O 0.7303(3) -0.1118(3) 0.38315(14) 0.0497(11) Uani 1 1 d . . .
H2WA H 0.8039 -0.1017 0.3903 0.060 Uiso 1 1 d R . .
H2WB H 0.7129 -0.1079 0.4060 0.060 Uiso 1 1 d R . .
O3W O 0.1949(4) -0.9298(3) 0.57543(15) 0.0515(11) Uani 1 1 d . . .
H3WA H 0.1240 -0.9372 0.5845 0.062 Uiso 1 1 d R . .
H3WB H 0.2299 -0.9753 0.5755 0.062 Uiso 1 1 d R . .
O5W O 0.2674(3) 0.3843(3) 0.23029(14) 0.0384(9) Uani 1 1 d . . .
H5WA H 0.2671 0.4256 0.2523 0.046 Uiso 1 1 d R . .
H5WB H 0.2063 0.4014 0.2204 0.046 Uiso 1 1 d R . .
O6W O 0.2338(3) -0.4096(3) 0.23010(14) 0.0408(10) Uani 1 1 d . . .
H6WA H 0.2983 -0.4226 0.2230 0.049 Uiso 1 1 d R . .
H6WB H 0.2320 -0.4410 0.2549 0.049 Uiso 1 1 d R . .
O7W O 0.3167(4) 0.2151(3) 0.12422(14) 0.0530(12) Uani 1 1 d . . .
O8W O -0.2470(4) -0.0114(4) 0.19102(17) 0.0678(16) Uani 1 1 d . . .
H8WA H -0.1847 -0.0049 0.1780 0.081 Uiso 1 1 d R . .
H8WB H -0.2899 -0.0255 0.1775 0.081 Uiso 1 1 d R . .
O9W O 0.1239(4) -0.2576(4) 0.13734(14) 0.0616(14) Uani 1 1 d . . .
O10W O -0.2259(7) 0.0782(6) 0.3893(3) 0.145(4) Uani 1 1 d . . .
O11W O 0.2560(16) -0.0142(9) 0.3278(5) 0.295(13) Uani 1 1 d . . .
K1 K 0.55459(9) -0.08905(7) 0.32524(3) 0.0279(2) Uani 1 1 d . . .
K2 K -0.06185(10) 0.06403(7) 0.32777(4) 0.0317(3) Uani 1 1 d . . .
Br1 Br 0.03896(5) -0.46833(4) 0.38022(2) 0.04715(18) Uani 1 1 d . . .
Br2 Br 0.44426(16) 0.44100(11) 0.38319(7) 0.0424(4) Uani 0.919(15) 1 d P A 1
Br2' Br 0.4511(19) 0.464(4) 0.3769(9) 0.077(8) Uani 0.081(15) 1 d P A 2
C1 C 0.0114(4) -0.2257(3) 0.37263(15) 0.0239(10) Uani 1 1 d . . .
H1A H -0.0676 -0.2077 0.3731 0.029 Uiso 1 1 calc R . .
H1B H 0.0139 -0.2852 0.3817 0.029 Uiso 1 1 calc R . .
C2 C 0.0419(4) -0.0962(3) 0.41653(14) 0.0219(10) Uani 1 1 d . . .
C3 C 0.1144(4) 0.0167(3) 0.46528(15) 0.0235(10) Uani 1 1 d . . .
H3A H 0.1339 0.0134 0.4966 0.028 Uiso 1 1 calc R . .
H3B H 0.0369 0.0377 0.4631 0.028 Uiso 1 1 calc R . .
C4 C 0.1508(4) 0.1338(3) 0.41328(15) 0.0218(10) Uani 1 1 d . . .
C5 C 0.2200(4) 0.2603(3) 0.37398(15) 0.0238(10) Uani 1 1 d . . .
H5A H 0.1405 0.2773 0.3743 0.029 Uiso 1 1 calc R . .
H5B H 0.2645 0.3084 0.3846 0.029 Uiso 1 1 calc R . .
C7 C 0.1799(4) 0.1724(3) 0.21967(15) 0.0256(11) Uani 1 1 d . . .
H7A H 0.1020 0.1927 0.2211 0.031 Uiso 1 1 calc R . .
H7B H 0.2174 0.2026 0.1955 0.031 Uiso 1 1 calc R . .
C8 C 0.0958(4) 0.0305(3) 0.22477(15) 0.0233(10) Uani 1 1 d . . .
C9 C 0.0451(4) -0.1196(3) 0.22088(14) 0.0239(10) Uani 1 1 d . . .
H9A H -0.0310 -0.0959 0.2228 0.029 Uiso 1 1 calc R . .
H9B H 0.0482 -0.1554 0.1945 0.029 Uiso 1 1 calc R . .
C10 C 0.0156(4) -0.1590(3) 0.29873(16) 0.0223(10) Uani 1 1 d . . .
C11 C 0.3158(4) -0.1942(3) 0.21445(15) 0.0234(10) Uani 1 1 d . . .
H11A H 0.3933 -0.2157 0.2146 0.028 Uiso 1 1 calc R . .
H11B H 0.2754 -0.2225 0.1904 0.028 Uiso 1 1 calc R . .
C12 C 0.3227(4) -0.2355(3) 0.29302(15) 0.0218(10) Uani 1 1 d . . .
C13 C 0.2868(4) -0.2863(3) 0.36890(16) 0.0246(11) Uani 1 1 d . . .
H13A H 0.2443 -0.3355 0.3795 0.029 Uiso 1 1 calc R . .
H13B H 0.3666 -0.3020 0.3681 0.029 Uiso 1 1 calc R . .
C14 C 0.3577(4) -0.1625(3) 0.41017(15) 0.0218(10) Uani 1 1 d . . .
C15 C 0.3915(4) -0.0492(3) 0.46483(14) 0.0232(10) Uani 1 1 d . . .
H15A H 0.3712 -0.0491 0.4962 0.028 Uiso 1 1 calc R . .
H15B H 0.4691 -0.0700 0.4625 0.028 Uiso 1 1 calc R . .
C16 C 0.4644(4) 0.0656(3) 0.41818(15) 0.0247(10) Uani 1 1 d . . .
C17 C 0.4936(4) 0.1958(3) 0.37453(16) 0.0244(10) Uani 1 1 d . . .
H17A H 0.4934 0.2552 0.3839 0.029 Uiso 1 1 calc R . .
H17B H 0.5722 0.1767 0.3739 0.029 Uiso 1 1 calc R . .
C18 C 0.4838(4) 0.1317(3) 0.30012(15) 0.0230(10) Uani 1 1 d . . .
C19 C 0.4514(4) 0.0979(3) 0.22167(15) 0.0258(10) Uani 1 1 d . . .
H19A H 0.5278 0.0744 0.2230 0.031 Uiso 1 1 calc R . .
H19B H 0.4482 0.1361 0.1962 0.031 Uiso 1 1 calc R . .
C20 C 0.4023(4) -0.0533(3) 0.22167(14) 0.0225(10) Uani 1 1 d . . .
C21 C 0.1363(4) -0.2750(3) 0.30800(16) 0.0239(10) Uani 1 1 d . . .
H21 H 0.1108 -0.3346 0.3088 0.029 Uiso 1 1 calc R . .
C22 C 0.1779(4) 0.2119(3) 0.29866(15) 0.0222(10) Uani 1 1 d . . .
C23 C 0.2246(4) -0.0560(3) 0.18772(14) 0.0228(10) Uani 1 1 d . . .
H23 H 0.2050 -0.0743 0.1575 0.027 Uiso 1 1 calc R . .
C24 C 0.2700(4) 0.0364(3) 0.18867(14) 0.0238(10) Uani 1 1 d . . .
H24 H 0.2859 0.0577 0.1586 0.029 Uiso 1 1 calc R . .
C25 C 0.3535(4) 0.2172(3) 0.26356(16) 0.0231(10) Uani 1 1 d . . .
H25 H 0.3732 0.2618 0.2420 0.028 Uiso 1 1 calc R . .
C26 C 0.3658(4) 0.2488(3) 0.31129(15) 0.0222(10) Uani 1 1 d . . .
H26 H 0.3931 0.3080 0.3122 0.027 Uiso 1 1 calc R . .
C27 C 0.3347(4) 0.1757(3) 0.43074(16) 0.0238(10) Uani 1 1 d . . .
H27 H 0.3526 0.2256 0.4492 0.029 Uiso 1 1 calc R . .
C28 C 0.3017(4) 0.0975(3) 0.45956(16) 0.0246(10) Uani 1 1 d . . .
H28 H 0.3018 0.1116 0.4914 0.030 Uiso 1 1 calc R . .
C29 C 0.2053(4) -0.1291(3) 0.45676(15) 0.0224(10) Uani 1 1 d . . .
H29 H 0.2045 -0.1444 0.4884 0.027 Uiso 1 1 calc R . .
C31 C 0.4279(4) -0.2464(3) 0.51249(16) 0.0282(11) Uani 1 1 d . . .
H31 H 0.4508 -0.1961 0.5264 0.034 Uiso 1 1 calc R . .
C32 C 0.4927(4) -0.2793(3) 0.47896(16) 0.0280(11) Uani 1 1 d . . .
H32 H 0.5595 -0.2522 0.4702 0.034 Uiso 1 1 calc R . .
C33 C 0.4581(4) -0.3529(3) 0.45825(15) 0.0287(11) Uani 1 1 d . . .
C34 C 0.3618(4) -0.3959(3) 0.47130(17) 0.0277(11) Uani 1 1 d . . .
H34 H 0.3404 -0.4468 0.4576 0.033 Uiso 1 1 calc R . .
C35 C 0.2978(4) -0.3613(3) 0.50525(16) 0.0284(11) Uani 1 1 d . . .
C36 C 0.3287(5) -0.2863(3) 0.52616(17) 0.0305(11) Uani 1 1 d . . .
H36 H 0.2842 -0.2632 0.5488 0.037 Uiso 1 1 calc R . .
C37 C 0.1212(5) -0.6180(4) 0.48152(16) 0.0331(12) Uani 1 1 d . . .
C38 C 0.0291(4) -0.6608(3) 0.46441(16) 0.0299(11) Uani 1 1 d . . .
H38 H -0.0158 -0.6364 0.4423 0.036 Uiso 1 1 calc R . .
C39 C 0.0052(4) -0.7406(4) 0.48078(16) 0.0307(12) Uani 1 1 d . . .
H39 H -0.0573 -0.7702 0.4697 0.037 Uiso 1 1 calc R . .
C40 C 0.0717(4) -0.7780(3) 0.51333(16) 0.0282(11) Uani 1 1 d . . .
H40 H 0.0535 -0.8318 0.5244 0.034 Uiso 1 1 calc R . .
C41 C 0.1648(4) -0.7345(3) 0.52909(17) 0.0284(11) Uani 1 1 d . . .
C42 C 0.1909(5) -0.6543(4) 0.51344(18) 0.0347(12) Uani 1 1 d . . .
H42 H 0.2542 -0.6250 0.5241 0.042 Uiso 1 1 calc R . .
C071 C 0.1452(4) -0.2413(3) 0.26014(15) 0.0214(10) Uani 1 1 d . . .
H071 H 0.1249 -0.2854 0.2383 0.026 Uiso 1 1 calc R . .
O029 C 0.1734(4) -0.2055(3) 0.42740(15) 0.0229(10) Uani 1 1 d . . .
H029 H 0.1567 -0.2565 0.4453 0.028 Uiso 1 1 calc R . .
N1 N 0.2349(3) 0.1899(3) 0.40424(13) 0.0245(9) Uani 1 1 d . . .
N2 N 0.1892(3) 0.0771(3) 0.44407(13) 0.0226(9) Uani 1 1 d . . .
N3 N 0.1192(3) -0.0673(3) 0.44655(12) 0.0229(9) Uani 1 1 d . . .
N4 N 0.0743(3) -0.1757(3) 0.40405(13) 0.0235(9) Uani 1 1 d . . .
N5 N 0.0541(3) -0.2186(2) 0.32770(12) 0.0238(8) Uani 1 1 d . . .
N6 N 0.0658(3) -0.1718(3) 0.25953(12) 0.0227(8) Uani 1 1 d . . .
N7 N 0.1256(3) -0.0506(3) 0.21597(13) 0.0238(9) Uani 1 1 d . . .
N8 N 0.1789(3) 0.0832(3) 0.20958(13) 0.0245(9) Uani 1 1 d . . .
N9 N 0.2358(3) 0.1937(3) 0.26057(13) 0.0246(9) Uani 1 1 d . . .
N10 N 0.2525(3) 0.2417(3) 0.32917(13) 0.0248(9) Uani 1 1 d . . .
N11 N 0.4308(4) 0.1463(3) 0.26130(13) 0.0253(9) Uani 1 1 d . . .
N12 N 0.4480(3) 0.1906(2) 0.33057(13) 0.0242(8) Uani 1 1 d . . .
N13 N 0.4328(4) 0.1462(3) 0.40683(13) 0.0269(9) Uani 1 1 d . . .
N14 N 0.3882(3) 0.0357(3) 0.44896(13) 0.0241(9) Uani 1 1 d . . .
N15 N 0.3181(3) -0.1077(3) 0.44198(13) 0.0245(9) Uani 1 1 d . . .
N16 N 0.2722(3) -0.2178(3) 0.39970(14) 0.0266(9) Uani 1 1 d . . .
N17 N 0.2501(3) -0.2663(3) 0.32443(13) 0.0231(9) Uani 1 1 d . . .
N18 N 0.2623(3) -0.2162(3) 0.25604(13) 0.0242(9) Uani 1 1 d . . .
N20 N 0.3182(3) -0.1046(3) 0.20585(12) 0.0220(8) Uani 1 1 d . . .
N047 N 0.3723(3) 0.0293(3) 0.21479(13) 0.0234(9) Uani 1 1 d . . .
O1 O 0.0564(3) 0.1337(2) 0.39720(11) 0.0274(7) Uani 1 1 d . . .
O2 O 0.0756(3) 0.2047(2) 0.30371(11) 0.0263(8) Uani 1 1 d . . .
O3 O 0.0094(3) 0.0540(2) 0.24298(11) 0.0290(8) Uani 1 1 d . . .
O4 O -0.0557(3) -0.1050(2) 0.30788(10) 0.0265(7) Uani 1 1 d . . .
O5 O -0.0411(3) -0.0575(2) 0.40389(10) 0.0266(7) Uani 1 1 d . . .
O6 O 0.5456(3) 0.0266(2) 0.40427(11) 0.0295(8) Uani 1 1 d . . .
O7 O 0.4513(3) -0.1626(2) 0.39453(11) 0.0281(7) Uani 1 1 d . . .
O8 O 0.4253(3) -0.2281(2) 0.29752(11) 0.0258(7) Uani 1 1 d . . .
O9 O 0.4897(3) -0.0782(2) 0.23849(11) 0.0274(8) Uani 1 1 d . . .
O10 O 0.5545(3) 0.0773(2) 0.30732(11) 0.0283(7) Uani 1 1 d . . .
O11 O 0.5235(3) -0.3824(3) 0.42388(14) 0.0443(10) Uani 1 1 d . . .
H11 H 0.4954 -0.4265 0.4139 0.066 Uiso 1 1 calc R . .
O12 O 0.1999(3) -0.3996(3) 0.51961(13) 0.0466(11) Uani 1 1 d . . .
H12 H 0.1892 -0.4437 0.5054 0.070 Uiso 1 1 calc R . .
O13 O 0.1493(4) -0.5371(3) 0.46852(14) 0.0506(11) Uani 1 1 d . . .
H13 H 0.1085 -0.5227 0.4476 0.076 Uiso 1 1 calc R . .
O14 O 0.2336(3) -0.7671(3) 0.56097(13) 0.0422(10) Uani 1 1 d . . .
H14 H 0.2113 -0.8151 0.5679 0.063 Uiso 1 1 calc R . .

loop_
_atom_site_aniso_label
_atom_site_aniso_U_11
_atom_site_aniso_U_22
_atom_site_aniso_U_33
_atom_site_aniso_U_23
_atom_site_aniso_U_13
_atom_site_aniso_U_12
O1W 0.061(3) 0.048(3) 0.040(2) -0.005(2) 0.006(2) 0.001(2)
O2W 0.031(2) 0.084(3) 0.033(2) -0.001(2) -0.0068(18) 0.010(2)
O3W 0.037(2) 0.046(3) 0.072(3) 0.015(2) 0.003(2) 0.002(2)
O5W 0.0254(19) 0.033(2) 0.057(2) -0.0030(19) -0.0092(17) 0.0066(17)
O6W 0.027(2) 0.033(2) 0.063(3) 0.0054(19) 0.0082(18) 0.0044(17)
O7W 0.044(2) 0.079(3) 0.036(2) 0.015(2) 0.011(2) 0.008(2)
O8W 0.055(3) 0.108(5) 0.040(3) 0.001(3) -0.004(2) -0.023(3)
O9W 0.055(3) 0.094(4) 0.037(2) -0.007(2) 0.003(2) -0.031(3)
O10W 0.111(6) 0.147(8) 0.177(8) -0.050(7) 0.062(6) -0.020(6)
O11W 0.55(4) 0.210(16) 0.128(11) 0.004(9) -0.004(12) -0.11(2)
K1 0.0261(5) 0.0281(6) 0.0293(5) 0.0037(4) -0.0025(5) -0.0006(5)
K2 0.0302(6) 0.0313(6) 0.0336(6) -0.0048(5) 0.0024(5) 0.0008(5)
Br1 0.0496(4) 0.0497(4) 0.0422(3) 0.0162(3) -0.0024(3) -0.0030(3)
Br2 0.0478(6) 0.0337(9) 0.0458(8) -0.0142(5) -0.0099(6) -0.0017(4)
Br2' 0.037(7) 0.15(2) 0.044(6) 0.015(13) 0.023(6) 0.033(10)
C1 0.019(2) 0.023(3) 0.030(3) 0.001(2) 0.0017(19) -0.0039(19)
C2 0.018(2) 0.026(3) 0.022(2) 0.0028(18) -0.0004(19) -0.003(2)
C3 0.022(2) 0.028(3) 0.021(2) 0.0000(19) 0.0044(19) 0.001(2)
C4 0.023(2) 0.020(3) 0.022(2) -0.0062(19) 0.0032(19) -0.0003(19)
C5 0.023(2) 0.021(3) 0.027(3) -0.002(2) 0.004(2) 0.0016(19)
C7 0.025(3) 0.029(3) 0.022(2) 0.006(2) -0.0004(19) 0.007(2)
C8 0.021(2) 0.032(3) 0.017(2) -0.001(2) -0.0063(18) 0.001(2)
C9 0.020(2) 0.030(3) 0.022(2) -0.0028(19) -0.006(2) 0.000(2)
C10 0.017(2) 0.022(3) 0.028(2) -0.0010(19) -0.0042(18) -0.0035(19)
C11 0.020(2) 0.026(3) 0.024(2) -0.007(2) 0.0023(19) 0.005(2)
C12 0.023(2) 0.016(2) 0.026(2) -0.0031(19) 0.0002(19) 0.0024(19)
C13 0.024(3) 0.015(2) 0.035(3) 0.0029(19) -0.002(2) 0.0054(19)
C14 0.020(2) 0.024(3) 0.021(2) 0.0043(19) -0.0032(19) -0.002(2)
C15 0.022(2) 0.029(3) 0.018(2) 0.0026(19) -0.0044(18) 0.002(2)
C16 0.023(2) 0.027(3) 0.024(2) -0.0033(19) -0.002(2) -0.004(2)
C17 0.017(2) 0.023(3) 0.033(3) 0.000(2) -0.0001(19) -0.0051(19)
C18 0.020(2) 0.021(3) 0.027(2) 0.0051(19) 0.0065(19) -0.0039(19)
C19 0.020(2) 0.030(3) 0.028(2) 0.0046(19) 0.005(2) 0.002(2)
C20 0.023(2) 0.028(3) 0.016(2) 0.0012(19) 0.0036(18) 0.003(2)
C21 0.019(2) 0.018(2) 0.035(3) -0.002(2) -0.003(2) -0.0044(19)
C22 0.028(3) 0.013(2) 0.026(2) 0.0024(19) 0.002(2) 0.0043(19)
C23 0.021(2) 0.031(3) 0.017(2) -0.0032(19) -0.0005(18) 0.008(2)
C24 0.023(2) 0.033(3) 0.015(2) 0.001(2) 0.0022(17) 0.006(2)
C25 0.023(2) 0.018(2) 0.029(3) 0.0055(19) 0.008(2) 0.0014(19)
C26 0.021(2) 0.017(2) 0.029(3) 0.0046(19) 0.0032(19) -0.0027(19)
C27 0.024(3) 0.022(3) 0.025(2) -0.006(2) -0.0024(19) -0.0020(19)
C28 0.021(2) 0.029(3) 0.023(2) -0.006(2) -0.0002(19) -0.002(2)
C29 0.022(2) 0.027(3) 0.018(2) 0.0066(19) 0.0001(18) 0.000(2)
C31 0.032(3) 0.024(3) 0.028(2) -0.001(2) -0.008(2) 0.002(2)
C32 0.024(2) 0.027(3) 0.033(3) 0.006(2) -0.004(2) -0.003(2)
C33 0.026(3) 0.034(3) 0.026(2) 0.001(2) 0.002(2) 0.006(2)
C34 0.025(2) 0.026(3) 0.032(3) -0.001(2) 0.001(2) -0.001(2)
C35 0.026(3) 0.032(3) 0.027(3) 0.002(2) 0.000(2) -0.001(2)
C36 0.034(3) 0.032(3) 0.025(2) 0.000(2) 0.000(2) 0.006(2)
C37 0.043(3) 0.031(3) 0.025(3) 0.000(2) 0.000(2) -0.001(2)
C38 0.029(3) 0.035(3) 0.026(2) -0.004(2) 0.000(2) 0.003(2)
C39 0.024(3) 0.037(3) 0.031(3) -0.008(2) 0.000(2) -0.001(2)
C40 0.030(3) 0.026(3) 0.029(2) -0.005(2) 0.003(2) 0.002(2)
C41 0.027(3) 0.029(3) 0.029(3) -0.004(2) 0.000(2) 0.005(2)
C42 0.033(3) 0.039(3) 0.033(3) -0.003(2) -0.007(2) -0.006(2)
C071 0.017(2) 0.023(3) 0.024(2) -0.0033(19) -0.0037(18) 0.0001(19)
O029 0.019(2) 0.027(3) 0.022(2) 0.006(2) 0.0019(19) 0.000(2)
N1 0.021(2) 0.026(2) 0.026(2) 0.0004(17) -0.0027(17) -0.0008(17)
N2 0.019(2) 0.026(2) 0.023(2) -0.0009(16) 0.0006(16) -0.0011(17)
N3 0.023(2) 0.026(2) 0.0203(19) 0.0001(16) -0.0022(16) 0.0028(17)
N4 0.020(2) 0.024(2) 0.027(2) 0.0028(16) -0.0031(16) 0.0002(16)
N5 0.023(2) 0.025(2) 0.0238(19) -0.0004(16) -0.0005(18) 0.0021(17)
N6 0.022(2) 0.026(2) 0.0210(19) -0.0041(15) -0.0024(16) 0.0022(17)
N7 0.0165(19) 0.029(2) 0.026(2) -0.0040(17) -0.0018(16) 0.0027(17)
N8 0.019(2) 0.031(2) 0.024(2) -0.0005(17) -0.0011(16) 0.0063(17)
N9 0.024(2) 0.028(2) 0.021(2) 0.0008(17) 0.0039(17) -0.0019(18)
N10 0.0172(19) 0.028(2) 0.029(2) -0.0025(18) 0.0010(17) -0.0003(17)
N11 0.028(2) 0.025(2) 0.023(2) 0.0057(16) 0.0055(17) 0.0056(18)
N12 0.019(2) 0.023(2) 0.031(2) -0.0039(16) -0.0003(18) 0.0016(17)
N13 0.026(2) 0.026(2) 0.029(2) -0.0019(16) 0.0071(18) -0.0021(18)
N14 0.019(2) 0.027(2) 0.027(2) -0.0009(17) 0.0020(16) 0.0006(17)
N15 0.019(2) 0.028(2) 0.026(2) 0.0011(17) -0.0012(16) -0.0015(17)
N16 0.018(2) 0.029(2) 0.033(2) 0.0014(18) 0.0032(17) -0.0021(17)
N17 0.0146(19) 0.025(2) 0.030(2) 0.0046(17) -0.0017(16) 0.0026(16)
N18 0.017(2) 0.028(2) 0.028(2) -0.0010(17) -0.0027(16) -0.0018(17)
N20 0.0190(19) 0.026(2) 0.0209(19) 0.0013(17) 0.0027(15) 0.0044(17)
N047 0.0147(19) 0.027(2) 0.028(2) 0.0050(17) 0.0021(16) 0.0008(17)
O1 0.0208(18) 0.0310(19) 0.0302(17) 0.0027(14) -0.0021(15) 0.0003(15)
O2 0.0173(17) 0.0305(19) 0.0313(18) 0.0030(14) 0.0020(14) 0.0029(14)
O3 0.0191(17) 0.038(2) 0.0302(18) -0.0031(15) 0.0051(14) 0.0055(15)
O4 0.0207(16) 0.0293(19) 0.0294(17) -0.0023(14) -0.0019(14) 0.0081(16)
O5 0.0207(17) 0.0296(19) 0.0296(17) 0.0014(14) -0.0043(14) 0.0025(15)
O6 0.0190(17) 0.0313(19) 0.0381(19) 0.0022(15) 0.0064(15) 0.0044(16)
O7 0.0180(17) 0.038(2) 0.0280(17) 0.0011(14) 0.0015(14) -0.0004(15)
O8 0.0148(17) 0.0295(19) 0.0329(18) 0.0016(14) -0.0008(14) 0.0017(14)
O9 0.0167(17) 0.032(2) 0.0330(19) 0.0035(15) -0.0052(14) 0.0024(14)
O10 0.0234(17) 0.0278(19) 0.0338(18) 0.0025(14) 0.0023(15) 0.0057(16)
O11 0.040(2) 0.034(2) 0.058(3) -0.0123(19) 0.0182(19) -0.0056(18)
O12 0.042(2) 0.049(3) 0.049(2) -0.010(2) 0.0160(19) -0.014(2)
O13 0.066(3) 0.043(3) 0.042(2) 0.009(2) -0.015(2) -0.016(2)
O14 0.043(2) 0.040(2) 0.044(2) 0.0064(19) -0.0106(19) -0.0016(19)

loop_
_atom_type_symbol
_atom_type_description
_atom_type_scat_dispersion_real
_atom_type_scat_dispersion_imag
_atom_type_scat_source
C C 0.0033 0.0016 'International Tables Vol C Tables 4.2.6.8 and 6.1.1.4'
H H 0.0000 0.0000 'International Tables Vol C Tables 4.2.6.8 and 6.1.1.4'
N N 0.0061 0.0033 'International Tables Vol C Tables 4.2.6.8 and 6.1.1.4'
O O 0.0106 0.0060 'International Tables Vol C Tables 4.2.6.8 and 6.1.1.4'
K K 0.2009 0.2494 'International Tables Vol C Tables 4.2.6.8 and 6.1.1.4'
Br Br -0.2901 2.4595 'International Tables Vol C Tables 4.2.6.8 and 6.1.1.4'

loop_
_geom_angle_atom_site_label_1
_geom_angle_atom_site_label_2
_geom_angle_atom_site_label_3
_geom_angle
_geom_angle_site_symmetry_1
_geom_angle_site_symmetry_3
H1WA O1W H1WB 89.0 . .
K1 O2W H2WA 148.7 . .
K1 O2W H2WB 112.5 . .
H2WA O2W H2WB 91.8 . .
H3WA O3W H3WB 110.9 . .
K1 O5W H5WA 109.6 4_655 .
K1 O5W H5WB 113.7 4_655 .
H5WA O5W H5WB 91.6 . .
K2 O6W H6WA 119.4 4_545 .
K2 O6W H6WB 115.8 4_545 .
H6WA O6W H6WB 96.0 . .
H8WA O8W H8WB 114.0 . .
O10 K1 O7 125.44(11) . .
O10 K1 O5W 91.52(11) . 4_645
O7 K1 O5W 139.88(12) . 4_645
O10 K1 O9 75.21(11) . .
O7 K1 O9 130.24(11) . .
O5W K1 O9 68.67(11) 4_645 .
O10 K1 O2W 104.91(13) . .
O7 K1 O2W 77.92(12) . .
O5W K1 O2W 77.72(12) 4_645 .
O9 K1 O2W 146.36(12) . .
O10 K1 O8 134.86(11) . .
O7 K1 O8 69.37(10) . .
O5W K1 O8 96.72(11) 4_645 .
O9 K1 O8 66.99(10) . .
O2W K1 O8 120.22(13) . .
O10 K1 O6 64.38(10) . .
O7 K1 O6 68.02(10) . .
O5W K1 O6 127.62(11) 4_645 .
O9 K1 O6 135.51(10) . .
O2W K1 O6 66.33(11) . .
O8 K1 O6 133.83(10) . .
O10W K2 O3 152.0(2) . .
O10W K2 O6W 83.8(2) . 4
O3 K2 O6W 68.38(11) . 4
O10W K2 O4 104.6(2) . .
O3 K2 O4 74.09(11) . .
O6W K2 O4 91.57(11) 4 .
O10W K2 O1 78.9(2) . .
O3 K2 O1 126.04(11) . .
O6W K2 O1 144.27(12) 4 .
O4 K2 O1 122.91(10) . .
O10W K2 O2 121.6(2) . .
O3 K2 O2 67.95(11) . .
O6W K2 O2 98.31(11) 4 .
O4 K2 O2 133.49(11) . .
O1 K2 O2 66.01(10) . .
O10W K2 O5 65.4(2) . .
O3 K2 O5 131.59(11) . .
O6W K2 O5 130.72(11) 4 .
O4 K2 O5 62.93(9) . .
O1 K2 O5 68.17(10) . .
O2 K2 O5 130.25(10) . .
O10W K2 O9W 61.2(2) . 4
O3 K2 O9W 116.80(12) . 4
O6W K2 O9W 84.43(12) 4 4
O4 K2 O9W 165.54(13) . 4
O1 K2 O9W 59.83(11) . 4
O2 K2 O9W 60.94(12) . 4
O5 K2 O9W 109.73(11) . 4
N4 C1 N5 113.2(4) . .
N4 C1 H1A 108.9 . .
N5 C1 H1A 108.9 . .
N4 C1 H1B 108.9 . .
N5 C1 H1B 108.9 . .
H1A C1 H1B 107.7 . .
O5 C2 N4 126.9(4) . .
O5 C2 N3 125.5(4) . .
N4 C2 N3 107.6(4) . .
N3 C3 N2 113.9(4) . .
N3 C3 H3A 108.8 . .
N2 C3 H3A 108.8 . .
N3 C3 H3B 108.8 . .
N2 C3 H3B 108.8 . .
H3A C3 H3B 107.7 . .
O1 C4 N1 126.3(5) . .
O1 C4 N2 125.1(4) . .
N1 C4 N2 108.6(4) . .
N10 C5 N1 114.0(4) . .
N10 C5 H5A 108.8 . .
N1 C5 H5A 108.8 . .
N10 C5 H5B 108.8 . .
N1 C5 H5B 108.8 . .
H5A C5 H5B 107.7 . .
N8 C7 N9 114.4(4) . .
N8 C7 H7A 108.7 . .
N9 C7 H7A 108.7 . .
N8 C7 H7B 108.7 . .
N9 C7 H7B 108.7 . .
H7A C7 H7B 107.6 . .
O3 C8 N7 126.5(5) . .
O3 C8 N8 124.8(5) . .
N7 C8 N8 108.8(4) . .
N6 C9 N7 113.4(4) . .
N6 C9 H9A 108.9 . .
N7 C9 H9A 108.9 . .
N6 C9 H9B 108.9 . .
N7 C9 H9B 108.9 . .
H9A C9 H9B 107.7 . .
O4 C10 N6 127.4(4) . .
O4 C10 N5 124.2(4) . .
N6 C10 N5 108.4(4) . .
N20 C11 N18 113.6(4) . .
N20 C11 H11A 108.9 . .
N18 C11 H11A 108.9 . .
N20 C11 H11B 108.9 . .
N18 C11 H11B 108.9 . .
H11A C11 H11B 107.7 . .
O8 C12 N18 126.1(4) . .
O8 C12 N17 125.3(4) . .
N18 C12 N17 108.6(4) . .
N16 C13 N17 113.7(4) . .
N16 C13 H13A 108.8 . .
N17 C13 H13A 108.8 . .
N16 C13 H13B 108.8 . .
N17 C13 H13B 108.8 . .
H13A C13 H13B 107.7 . .
O7 C14 N16 125.9(5) . .
O7 C14 N15 126.1(4) . .
N16 C14 N15 108.0(4) . .
N14 C15 N15 115.0(4) . .
N14 C15 H15A 108.5 . .
N15 C15 H15A 108.5 . .
N14 C15 H15B 108.5 . .
N15 C15 H15B 108.5 . .
H15A C15 H15B 107.5 . .
O6 C16 N13 126.8(5) . .
O6 C16 N14 125.3(5) . .
N13 C16 N14 107.9(4) . .
N12 C17 N13 114.0(4) . .
N12 C17 H17A 108.7 . .
N13 C17 H17A 108.7 . .
N12 C17 H17B 108.7 . .
N13 C17 H17B 108.7 . .
H17A C17 H17B 107.6 . .
O10 C18 N11 126.4(4) . .
O10 C18 N12 124.6(4) . .
N11 C18 N12 108.9(4) . .
N11 C19 N047 113.9(4) . .
N11 C19 H19A 108.8 . .
N047 C19 H19A 108.8 . .
N11 C19 H19B 108.8 . .
N047 C19 H19B 108.8 . .
H19A C19 H19B 107.7 . .
O9 C20 N047 126.3(5) . .
O9 C20 N20 125.0(5) . .
N047 C20 N20 108.7(4) . .
N17 C21 N5 115.3(4) . .
N17 C21 C071 103.1(4) . .
N5 C21 C071 102.7(4) . .
N17 C21 H21 111.7 . .
N5 C21 H21 111.7 . .
C071 C21 H21 111.7 . .
O2 C22 N10 126.0(4) . .
O2 C22 N9 125.4(5) . .
N10 C22 N9 108.5(4) . .
N7 C23 N20 115.0(4) . .
N7 C23 C24 102.4(4) . .
N20 C23 C24 102.9(4) . .
N7 C23 H23 111.9 . .
N20 C23 H23 111.9 . .
C24 C23 H23 111.9 . .
N047 C24 N8 115.0(4) . .
N047 C24 C23 103.1(4) . .
N8 C24 C23 103.2(4) . .
N047 C24 H24 111.6 . .
N8 C24 H24 111.6 . .
C23 C24 H24 111.6 . .
N9 C25 N11 114.2(4) . .
N9 C25 C26 103.5(4) . .
N11 C25 C26 103.6(4) . .
N9 C25 H25 111.6 . .
N11 C25 H25 111.6 . .
C26 C25 H25 111.6 . .
N10 C26 N12 114.7(4) . .
N10 C26 C25 103.7(4) . .
N12 C26 C25 103.6(4) . .
N10 C26 H26 111.4 . .
N12 C26 H26 111.4 . .
C25 C26 H26 111.4 . .
N13 C27 N1 115.4(4) . .
N13 C27 C28 103.1(4) . .
N1 C27 C28 103.2(4) . .
N13 C27 H27 111.5 . .
N1 C27 H27 111.5 . .
C28 C27 H27 111.5 . .
N14 C28 N2 115.4(4) . .
N14 C28 C27 103.4(4) . .
N2 C28 C27 103.0(4) . .
N14 C28 H28 111.5 . .
N2 C28 H28 111.5 . .
C27 C28 H28 111.5 . .
N3 C29 N15 115.3(4) . .
N3 C29 O029 103.4(4) . .
N15 C29 O029 103.3(4) . .
N3 C29 H29 111.4 . .
N15 C29 H29 111.4 . .
O029 C29 H29 111.4 . .
C32 C31 C36 121.2(5) . .
C32 C31 H31 119.4 . .
C36 C31 H31 119.4 . .
C31 C32 C33 119.2(5) . .
C31 C32 H32 120.4 . .
C33 C32 H32 120.4 . .
O11 C33 C32 117.3(5) . .
O11 C33 C34 120.9(5) . .
C32 C33 C34 121.8(5) . .
C33 C34 C35 118.0(5) . .
C33 C34 H34 121.0 . .
C35 C34 H34 121.0 . .
O12 C35 C34 121.4(5) . .
O12 C35 C36 116.8(5) . .
C34 C35 C36 121.8(5) . .
C35 C36 C31 118.1(5) . .
C35 C36 H36 121.0 . .
C31 C36 H36 121.0 . .
O13 C37 C38 122.5(5) . .
O13 C37 C42 115.8(5) . .
C38 C37 C42 121.7(5) . .
C39 C38 C37 118.2(5) . .
C39 C38 H38 120.9 . .
C37 C38 H38 120.9 . .
C38 C39 C40 121.6(5) . .
C38 C39 H39 119.2 . .
C40 C39 H39 119.2 . .
C41 C40 C39 119.0(5) . .
C41 C40 H40 120.5 . .
C39 C40 H40 120.5 . .
O14 C41 C40 122.3(5) . .
O14 C41 C42 116.9(5) . .
C40 C41 C42 120.8(5) . .
C41 C42 C37 118.7(5) . .
C41 C42 H42 120.7 . .
C37 C42 H42 120.7 . .
N6 C071 N18 114.5(4) . .
N6 C071 C21 103.2(4) . .
N18 C071 C21 103.8(4) . .
N6 C071 H071 111.6 . .
N18 C071 H071 111.6 . .
C21 C071 H071 111.6 . .
N4 O029 N16 114.5(4) . .
N4 O029 C29 103.1(4) . .
N16 O029 C29 103.8(4) . .
N4 O029 H029 111.6 . .
N16 O029 H029 111.6 . .
C29 O029 H029 111.6 . .
C4 N1 C27 112.7(4) . .
C4 N1 C5 122.4(4) . .
C27 N1 C5 124.6(4) . .
C4 N2 C28 112.4(4) . .
C4 N2 C3 121.8(4) . .
C28 N2 C3 124.4(4) . .
C2 N3 C3 122.8(4) . .
C2 N3 C29 112.9(4) . .
C3 N3 C29 124.3(4) . .
C2 N4 C1 122.7(4) . .
C2 N4 O029 113.0(4) . .
C1 N4 O029 124.2(4) . .
C10 N5 C21 112.6(4) . .
C10 N5 C1 122.5(4) . .
C21 N5 C1 124.9(4) . .
C10 N6 C071 113.1(4) . .
C10 N6 C9 123.5(4) . .
C071 N6 C9 123.4(4) . .
C8 N7 C23 112.3(4) . .
C8 N7 C9 121.1(4) . .
C23 N7 C9 123.0(4) . .
C8 N8 C7 122.0(4) . .
C8 N8 C24 111.8(4) . .
C7 N8 C24 125.7(4) . .
C22 N9 C7 122.7(4) . .
C22 N9 C25 112.1(4) . .
C7 N9 C25 123.7(4) . .
C22 N10 C5 122.4(4) . .
C22 N10 C26 112.0(4) . .
C5 N10 C26 125.6(4) . .
C18 N11 C19 123.6(4) . .
C18 N11 C25 112.6(4) . .
C19 N11 C25 123.8(4) . .
C18 N12 C17 122.8(4) . .
C18 N12 C26 111.3(4) . .
C17 N12 C26 125.7(4) . .
C16 N13 C17 122.5(4) . .
C16 N13 C27 113.1(4) . .
C17 N13 C27 124.4(4) . .
C16 N14 C15 122.0(4) . .
C16 N14 C28 112.5(4) . .
C15 N14 C28 125.3(4) . .
C14 N15 C15 122.1(4) . .
C14 N15 C29 112.5(4) . .
C15 N15 C29 123.8(4) . .
C14 N16 C13 122.6(4) . .
C14 N16 O029 112.1(4) . .
C13 N16 O029 124.8(4) . .
C12 N17 C21 112.4(4) . .
C12 N17 C13 122.2(4) . .
C21 N17 C13 125.4(4) . .
C12 N18 C071 111.8(4) . .
C12 N18 C11 122.5(4) . .
C071 N18 C11 123.9(4) . .
C20 N20 C11 122.1(4) . .
C20 N20 C23 111.9(4) . .
C11 N20 C23 124.9(4) . .
C20 N047 C19 121.5(4) . .
C20 N047 C24 112.0(4) . .
C19 N047 C24 124.1(4) . .
C4 O1 K2 140.5(3) . .
C22 O2 K2 132.0(3) . .
C8 O3 K2 135.0(3) . .
C10 O4 K2 138.0(3) . .
C2 O5 K2 128.7(3) . .
C16 O6 K1 127.6(3) . .
C14 O7 K1 136.3(3) . .
C12 O8 K1 130.4(3) . .
C20 O9 K1 131.2(3) . .
C18 O10 K1 136.6(3) . .
C33 O11 H11 109.5 . .
C35 O12 H12 109.5 . .
C37 O13 H13 109.5 . .
C41 O14 H14 109.5 . .

loop_
_geom_bond_atom_site_label_1
_geom_bond_atom_site_label_2
_geom_bond_distance
_geom_bond_site_symmetry_2
O1W H1WA 0.6632 .
O1W H1WB 0.7940 .
O2W K1 2.750(4) .
O2W H2WA 0.9130 .
O2W H2WB 0.7262 .
O3W H3WA 0.8924 .
O3W H3WB 0.8306 .
O5W K1 2.734(4) 4_655
O5W H5WA 0.9326 .
O5W H5WB 0.8311 .
O6W K2 2.724(4) 4_545
O6W H6WA 0.8205 .
O6W H6WB 0.9013 .
O8W H8WA 0.8441 .
O8W H8WB 0.6903 .
O9W K2 3.099(5) 4_545
O10W K2 2.706(8) .
K1 O10 2.684(3) .
K1 O7 2.695(3) .
K1 O5W 2.734(4) 4_645
K1 O9 2.746(3) .
K1 O8 2.809(4) .
K1 O6 3.015(4) .
K2 O3 2.711(3) .
K2 O6W 2.724(4) 4
K2 O4 2.739(4) .
K2 O1 2.759(3) .
K2 O2 2.852(4) .
K2 O5 3.013(3) .
K2 O9W 3.099(6) 4
C1 N4 1.446(6) .
C1 N5 1.458(6) .
C1 H1A 0.9800 .
C1 H1B 0.9800 .
C2 O5 1.222(6) .
C2 N4 1.367(6) .
C2 N3 1.371(6) .
C3 N3 1.445(6) .
C3 N2 1.453(6) .
C3 H3A 0.9800 .
C3 H3B 0.9800 .
C4 O1 1.222(6) .
C4 N1 1.363(6) .
C4 N2 1.372(6) .
C5 N10 1.443(6) .
C5 N1 1.453(6) .
C5 H5A 0.9800 .
C5 H5B 0.9800 .
C7 N8 1.443(7) .
C7 N9 1.446(6) .
C7 H7A 0.9800 .
C7 H7B 0.9800 .
C8 O3 1.223(6) .
C8 N7 1.357(7) .
C8 N8 1.370(6) .
C9 N6 1.454(6) .
C9 N7 1.456(6) .
C9 H9A 0.9800 .
C9 H9B 0.9800 .
C10 O4 1.233(6) .
C10 N6 1.345(6) .
C10 N5 1.367(6) .
C11 N20 1.440(6) .
C11 N18 1.454(6) .
C11 H11A 0.9800 .
C11 H11B 0.9800 .
C12 O8 1.230(6) .
C12 N18 1.366(6) .
C12 N17 1.373(6) .
C13 N16 1.440(6) .
C13 N17 1.452(6) .
C13 H13A 0.9800 .
C13 H13B 0.9800 .
C14 O7 1.209(6) .
C14 N16 1.376(6) .
C14 N15 1.378(6) .
C15 N14 1.427(6) .
C15 N15 1.447(6) .
C15 H15A 0.9800 .
C15 H15B 0.9800 .
C16 O6 1.220(6) .
C16 N13 1.371(7) .
C16 N14 1.383(6) .
C17 N12 1.441(6) .
C17 N13 1.447(6) .
C17 H17A 0.9800 .
C17 H17B 0.9800 .
C18 O10 1.222(6) .
C18 N11 1.355(6) .
C18 N12 1.378(6) .
C19 N11 1.446(6) .
C19 N047 1.450(6) .
C19 H19A 0.9800 .
C19 H19B 0.9800 .
C20 O9 1.221(6) .
C20 N047 1.368(7) .
C20 N20 1.373(6) .
C21 N17 1.446(6) .
C21 N5 1.450(6) .
C21 C071 1.549(7) .
C21 H21 0.9900 .
C22 O2 1.228(6) .
C22 N10 1.365(6) .
C22 N9 1.374(6) .
C23 N7 1.456(6) .
C23 N20 1.459(6) .
C23 C24 1.556(8) .
C23 H23 0.9900 .
C24 N047 1.454(6) .
C24 N8 1.456(6) .
C24 H24 0.9900 .
C25 N9 1.448(6) .
C25 N11 1.450(6) .
C25 C26 1.538(7) .
C25 H25 0.9900 .
C26 N10 1.455(6) .
C26 N12 1.463(6) .
C26 H26 0.9900 .
C27 N13 1.449(6) .
C27 N1 1.449(6) .
C27 C28 1.564(7) .
C27 H27 0.9900 .
C28 N14 1.452(6) .
C28 N2 1.452(6) .
C28 H28 0.9900 .
C29 N3 1.448(6) .
C29 N15 1.452(6) .
C29 O029 1.547(7) .
C29 H29 0.9900 .
C31 C32 1.376(7) .
C31 C36 1.399(7) .
C31 H31 0.9400 .
C32 C33 1.384(7) .
C32 H32 0.9400 .
C33 O11 1.381(6) .
C33 C34 1.386(7) .
C34 C35 1.391(7) .
C34 H34 0.9400 .
C35 O12 1.380(6) .
C35 C36 1.393(8) .
C36 H36 0.9400 .
C37 O13 1.378(7) .
C37 C38 1.386(8) .
C37 C42 1.397(8) .
C38 C39 1.384(8) .
C38 H38 0.9400 .
C39 C40 1.395(7) .
C39 H39 0.9400 .
C40 C41 1.385(7) .
C40 H40 0.9400 .
C41 O14 1.367(6) .
C41 C42 1.389(8) .
C42 H42 0.9400 .
C071 N6 1.447(6) .
C071 N18 1.452(6) .
C071 H071 0.9900 .
O029 N4 1.452(6) .
O029 N16 1.455(6) .
O029 H029 0.9900 .
O11 H11 0.8300 .
O12 H12 0.8300 .
O13 H13 0.8300 .
O14 H14 0.8300 .
